data_2221032
loop_
_publ_author_name
'Xiao, Ge-Jiang'
'Wei, Chao'

_publ_section_title
;
 <i>N</i>'-[1-(2-Hydroxyphenyl)ethylidene]-2-nitrobenzohydrazide
 methanol solvate
;
_journal_coeditor_code CI2770
_journal_issue 3
_journal_name_full 'Acta Crystallographica Section E'
_journal_page_first o585
_journal_paper_doi 10.1107/S160053680900508X
_journal_volume 65
_journal_year 2009
_chemical_formula_iupac 'C15 H13 N3 O4, C H4 O'
_chemical_formula_moiety 'C15 H13 N3 O4, C H4 O'
_chemical_formula_sum 'C16 H17 N3 O5'
_chemical_formula_weight 331.33
_chemical_name_systematic
;
<i>N</i>'-[1-(2-Hydroxyphenyl)ethylidene]-2-nitrobenzohydrazide methanol
solvate
;
_space_group_IT_number 2
_symmetry_cell_setting triclinic
_symmetry_space_group_name_Hall '-P 1'
_symmetry_space_group_name_H-M 'P -1'
_atom_sites_solution_hydrogens geom
_atom_sites_solution_primary direct
_atom_sites_solution_secondary difmap
_audit_creation_method SHELXL-97
_cell_angle_alpha 101.950(2)
_cell_angle_beta 92.972(2)
_cell_angle_gamma 114.889(2)
_cell_formula_units_Z 2
_cell_length_a 7.124(2)
_cell_length_b 8.066(2)
_cell_length_c 15.764(3)
_cell_measurement_reflns_used 1968
_cell_measurement_temperature 298(2)
_cell_measurement_theta_max 28.5
_cell_measurement_theta_min 2.6
_cell_volume 794.0(3)
_computing_cell_refinement 'SAINT (Bruker, 2007)'
_computing_data_collection 'SMART (Bruker, 2007)'
_computing_data_reduction 'SAINT (Bruker, 2007)'
_computing_molecular_graphics 'SHELXTL (Sheldrick, 2008)'
_computing_publication_material 'SHELXTL (Sheldrick, 2008)'
_computing_structure_refinement 'SHELXTL (Sheldrick, 2008)'
_computing_structure_solution 'SHELXTL (Sheldrick, 2008)'
_diffrn_ambient_temperature 298(2)
_diffrn_measured_fraction_theta_full 0.969
_diffrn_measured_fraction_theta_max 0.969
_diffrn_measurement_device_type 'Bruker SMART 1000 CCD area-detector'
_diffrn_measurement_method \w
_diffrn_radiation_monochromator graphite
_diffrn_radiation_source 'fine-focus sealed tube'
_diffrn_radiation_type MoK\a
_diffrn_radiation_wavelength 0.71073
_diffrn_reflns_av_R_equivalents 0.0144
_diffrn_reflns_av_sigmaI/netI 0.0277
_diffrn_reflns_limit_h_max 9
_diffrn_reflns_limit_h_min -8
_diffrn_reflns_limit_k_max 10
_diffrn_reflns_limit_k_min -10
_diffrn_reflns_limit_l_max 20
_diffrn_reflns_limit_l_min -19
_diffrn_reflns_number 4659
_diffrn_reflns_theta_full 26.99
_diffrn_reflns_theta_max 26.99
_diffrn_reflns_theta_min 2.67
_diffrn_standards_number 0
_exptl_absorpt_coefficient_mu 0.105
_exptl_absorpt_correction_T_max 0.9773
_exptl_absorpt_correction_T_min 0.9763
_exptl_absorpt_correction_type multi-scan
_exptl_absorpt_process_details '(SADABS; Bruker, 2001)'
_exptl_crystal_colour colourless
_exptl_crystal_density_diffrn 1.386
_exptl_crystal_density_method 'not measured'
_exptl_crystal_description Block
_exptl_crystal_F_000 348
_exptl_crystal_size_max 0.23
_exptl_crystal_size_mid 0.23
_exptl_crystal_size_min 0.22
_refine_diff_density_max 0.240
_refine_diff_density_min -0.228
_refine_ls_extinction_coef 0.066(6)
_refine_ls_extinction_expression Fc^*^=kFc[1+0.001xFc^2^\l^3^/sin(2\q)]^-1/4^
_refine_ls_extinction_method 'SHELXTL (Sheldrick, 2008)'
_refine_ls_goodness_of_fit_ref 1.054
_refine_ls_hydrogen_treatment mixed
_refine_ls_matrix_type full
_refine_ls_number_parameters 226
_refine_ls_number_reflns 3371
_refine_ls_number_restraints 1
_refine_ls_restrained_S_all 1.054
_refine_ls_R_factor_all 0.0558
_refine_ls_R_factor_gt 0.0434
_refine_ls_shift/su_max 0.001
_refine_ls_shift/su_max_lt 0.001
_refine_ls_shift/su_mean 0.000
_refine_ls_structure_factor_coef Fsqd
_refine_ls_weighting_details 'calc w=1/[\s^2^(Fo^2^)+(0.0585P)^2^+0.1607P] where P=(Fo^2^+2Fc^2^)/3'
_refine_ls_weighting_scheme calc
_refine_ls_wR_factor_gt 0.1122
_refine_ls_wR_factor_ref 0.1235
_reflns_number_gt 2660
_reflns_number_total 3371
_reflns_threshold_expression I>2\s(I)
_cod_data_source_file ci2770.cif
_cod_data_source_block I
_cod_depositor_comments
;
The following automatic conversions were performed:
'_symmetry_cell_setting' value 'Triclinic' changed to 'triclinic'
according to '/home/saulius/struct/CIF-dictionaries/cif_core.dic'
dictionary named 'cif_core.dic' version 2.4.1 from 2010-06-29.

Automatic conversion script
Id: cif_fix_enum 1527 2010-12-29 10:47:43Z saulius 

The following automatic conversions were performed:

'_symmetry_cell_setting' value 'Triclinic' changed to 'triclinic'
according to /home/saulius/struct/CIF-dictionaries/cif_core.dic
dictionary named 'cif_core.dic' version 2.4.1 from 2010-06-29.

Automatic conversion script
Id: cif_fix_values 1715 2011-07-08 13:25:40Z adriana 
;
_cod_database_code 2221032
_cod_database_fobs_code 2221032

loop_
_symmetry_equiv_pos_as_xyz
'x, y, z'
'-x, -y, -z'

loop_
_atom_site_type_symbol
_atom_site_label
_atom_site_fract_x
_atom_site_fract_y
_atom_site_fract_z
_atom_site_U_iso_or_equiv
_atom_site_adp_type
_atom_site_calc_flag
_atom_site_refinement_flags
_atom_site_occupancy
_atom_site_disorder_assembly
_atom_site_disorder_group
O O1 0.46363(18) 0.2874(2) 0.22886(7) 0.0558(3) Uani d . 1 . .
O O2 0.2215(3) 0.7197(2) 0.41556(13) 0.0902(5) Uani d . 1 . .
O O3 0.4022(2) 0.65556(18) 0.32038(9) 0.0639(4) Uani d . 1 . .
O O4 0.3900(2) 0.2749(2) -0.00437(8) 0.0597(4) Uani d . 1 . .
H H4 0.3625 0.2787 0.0457 0.089 Uiso calc R 1 . .
O O5 0.81043(17) 0.27761(18) 0.30757(8) 0.0522(3) Uani d . 1 . .
H H5 0.7158 0.2968 0.2867 0.078 Uiso calc R 1 . .
N N1 0.13992(19) 0.27191(19) 0.20210(8) 0.0396(3) Uani d D 1 . .
N N2 0.1602(2) 0.27247(19) 0.11548(8) 0.0403(3) Uani d . 1 . .
N N3 0.2967(2) 0.61957(19) 0.37848(10) 0.0495(4) Uani d . 1 . .
C C1 0.2777(2) 0.2991(2) 0.34961(9) 0.0336(3) Uani d . 1 . .
C C2 0.2633(2) 0.4482(2) 0.40702(9) 0.0363(3) Uani d . 1 . .
C C3 0.2296(2) 0.4472(2) 0.49259(10) 0.0441(4) Uani d . 1 . .
H H3 0.2163 0.5472 0.5288 0.053 Uiso calc R 1 . .
C C4 0.2163(2) 0.2946(2) 0.52303(10) 0.0472(4) Uani d . 1 . .
H H4A 0.1947 0.2917 0.5805 0.057 Uiso calc R 1 . .
C C5 0.2348(2) 0.1460(2) 0.46837(11) 0.0450(4) Uani d . 1 . .
H H5A 0.2286 0.0448 0.4896 0.054 Uiso calc R 1 . .
C C6 0.2625(2) 0.1475(2) 0.38232(10) 0.0386(3) Uani d . 1 . .
H H6 0.2712 0.0453 0.3458 0.046 Uiso calc R 1 . .
C C7 0.3056(2) 0.2892(2) 0.25478(9) 0.0375(3) Uani d . 1 . .
C C8 0.0013(2) 0.2459(2) 0.06163(9) 0.0383(3) Uani d . 1 . .
C C9 -0.2106(3) 0.2077(3) 0.08602(11) 0.0564(5) Uani d . 1 . .
H H9A -0.2363 0.1373 0.1298 0.085 Uiso calc R 1 . .
H H9B -0.3155 0.1361 0.0350 0.085 Uiso calc R 1 . .
H H9C -0.2160 0.3253 0.1089 0.085 Uiso calc R 1 . .
C C10 0.0411(3) 0.2564(2) -0.02863(9) 0.0412(4) Uani d . 1 . .
C C11 0.2322(3) 0.2729(2) -0.05640(10) 0.0468(4) Uani d . 1 . .
C C12 0.2639(4) 0.2882(3) -0.14152(12) 0.0639(5) Uani d . 1 . .
H H12 0.3905 0.3006 -0.1595 0.077 Uiso calc R 1 . .
C C13 0.1107(4) 0.2853(3) -0.19919(12) 0.0712(6) Uani d . 1 . .
H H13 0.1341 0.2953 -0.2558 0.085 Uiso calc R 1 . .
C C14 -0.0770(4) 0.2676(3) -0.17371(12) 0.0678(6) Uani d . 1 . .
H H14 -0.1808 0.2648 -0.2131 0.081 Uiso calc R 1 . .
C C15 -0.1110(3) 0.2540(3) -0.08957(11) 0.0543(4) Uani d . 1 . .
H H15 -0.2382 0.2429 -0.0728 0.065 Uiso calc R 1 . .
C C16 0.7246(3) 0.1002(3) 0.32738(15) 0.0637(5) Uani d . 1 . .
H H16A 0.8322 0.0598 0.3340 0.096 Uiso calc R 1 . .
H H16B 0.6154 0.0097 0.2806 0.096 Uiso calc R 1 . .
H H16C 0.6675 0.1103 0.3810 0.096 Uiso calc R 1 . .
H H1 0.030(2) 0.277(3) 0.2252(11) 0.052(5) Uiso d D 1 . .

loop_
_atom_site_aniso_label
_atom_site_aniso_U_11
_atom_site_aniso_U_22
_atom_site_aniso_U_33
_atom_site_aniso_U_12
_atom_site_aniso_U_13
_atom_site_aniso_U_23
O1 0.0432(7) 0.0981(10) 0.0467(6) 0.0446(7) 0.0145(5) 0.0297(6)
O2 0.1112(14) 0.0669(9) 0.1256(14) 0.0645(10) 0.0392(11) 0.0317(9)
O3 0.0749(9) 0.0548(7) 0.0645(8) 0.0235(7) 0.0108(7) 0.0313(6)
O4 0.0544(8) 0.0912(9) 0.0469(7) 0.0439(7) 0.0126(6) 0.0183(7)
O5 0.0372(6) 0.0664(7) 0.0588(7) 0.0265(6) 0.0036(5) 0.0209(6)
N1 0.0333(7) 0.0574(8) 0.0337(6) 0.0243(6) 0.0058(5) 0.0135(6)
N2 0.0391(7) 0.0543(7) 0.0329(6) 0.0252(6) 0.0042(5) 0.0123(5)
N3 0.0477(8) 0.0415(7) 0.0602(9) 0.0216(6) -0.0014(7) 0.0133(6)
C1 0.0243(6) 0.0407(7) 0.0365(7) 0.0144(6) 0.0020(5) 0.0115(6)
C2 0.0294(7) 0.0382(7) 0.0420(8) 0.0157(6) 0.0004(6) 0.0111(6)
C3 0.0368(8) 0.0516(9) 0.0412(8) 0.0209(7) 0.0040(6) 0.0038(7)
C4 0.0399(8) 0.0664(10) 0.0351(8) 0.0206(8) 0.0087(6) 0.0184(7)
C5 0.0402(8) 0.0495(9) 0.0501(9) 0.0180(7) 0.0088(7) 0.0258(7)
C6 0.0345(8) 0.0390(7) 0.0443(8) 0.0174(6) 0.0056(6) 0.0120(6)
C7 0.0315(7) 0.0471(8) 0.0391(8) 0.0204(6) 0.0062(6) 0.0146(6)
C8 0.0388(8) 0.0385(7) 0.0379(8) 0.0202(6) -0.0001(6) 0.0050(6)
C9 0.0400(9) 0.0804(12) 0.0470(9) 0.0277(9) -0.0005(7) 0.0123(9)
C10 0.0492(9) 0.0390(7) 0.0340(7) 0.0215(7) -0.0019(6) 0.0039(6)
C11 0.0557(10) 0.0477(9) 0.0377(8) 0.0264(8) 0.0039(7) 0.0053(7)
C12 0.0784(14) 0.0734(13) 0.0419(9) 0.0364(11) 0.0161(9) 0.0110(9)
C13 0.1033(18) 0.0730(13) 0.0326(9) 0.0357(12) 0.0059(10) 0.0119(9)
C14 0.0875(15) 0.0701(12) 0.0408(10) 0.0355(11) -0.0158(9) 0.0084(9)
C15 0.0589(11) 0.0597(10) 0.0424(9) 0.0286(9) -0.0080(7) 0.0077(8)
C16 0.0495(11) 0.0652(12) 0.0875(14) 0.0311(9) 0.0180(10) 0.0274(10)

loop_
_atom_type_symbol
_atom_type_description
_atom_type_scat_dispersion_real
_atom_type_scat_dispersion_imag
_atom_type_scat_source
C C 0.0033 0.0016 'International Tables Vol C Tables 4.2.6.8 and 6.1.1.4'
H H 0.0000 0.0000 'International Tables Vol C Tables 4.2.6.8 and 6.1.1.4'
N N 0.0061 0.0033 'International Tables Vol C Tables 4.2.6.8 and 6.1.1.4'
O O 0.0106 0.0060 'International Tables Vol C Tables 4.2.6.8 and 6.1.1.4'

loop_
_geom_angle_atom_site_label_1
_geom_angle_atom_site_label_2
_geom_angle_atom_site_label_3
_geom_angle_site_symmetry_1
_geom_angle_site_symmetry_3
_geom_angle
_geom_angle_publ_flag
C11 O4 H4 . . 109.5 ?
C16 O5 H5 . . 109.5 ?
C7 N1 N2 . . 117.46(12) ?
C7 N1 H1 . . 119.7(12) ?
N2 N1 H1 . . 122.2(12) ?
C8 N2 N1 . . 119.43(12) ?
O2 N3 O3 . . 123.74(15) ?
O2 N3 C2 . . 118.16(15) ?
O3 N3 C2 . . 118.08(14) ?
C6 C1 C2 . . 117.14(13) ?
C6 C1 C7 . . 117.87(13) ?
C2 C1 C7 . . 124.98(13) ?
C3 C2 C1 . . 122.71(14) ?
C3 C2 N3 . . 117.65(14) ?
C1 C2 N3 . . 119.55(13) ?
C4 C3 C2 . . 118.57(15) ?
C4 C3 H3 . . 120.7 ?
C2 C3 H3 . . 120.7 ?
C3 C4 C5 . . 120.24(14) ?
C3 C4 H4A . . 119.9 ?
C5 C4 H4A . . 119.9 ?
C6 C5 C4 . . 120.21(14) ?
C6 C5 H5A . . 119.9 ?
C4 C5 H5A . . 119.9 ?
C5 C6 C1 . . 121.08(14) ?
C5 C6 H6 . . 119.5 ?
C1 C6 H6 . . 119.5 ?
O1 C7 N1 . . 123.95(14) ?
O1 C7 C1 . . 121.23(13) ?
N1 C7 C1 . . 114.72(12) ?
N2 C8 C10 . . 115.28(13) ?
N2 C8 C9 . . 124.13(14) ?
C10 C8 C9 . . 120.59(13) ?
C8 C9 H9A . . 109.5 ?
C8 C9 H9B . . 109.5 ?
H9A C9 H9B . . 109.5 ?
C8 C9 H9C . . 109.5 ?
H9A C9 H9C . . 109.5 ?
H9B C9 H9C . . 109.5 ?
C15 C10 C11 . . 117.60(15) ?
C15 C10 C8 . . 120.27(15) ?
C11 C10 C8 . . 122.11(14) ?
O4 C11 C12 . . 116.92(16) ?
O4 C11 C10 . . 123.35(14) ?
C12 C11 C10 . . 119.73(16) ?
C13 C12 C11 . . 120.8(2) ?
C13 C12 H12 . . 119.6 ?
C11 C12 H12 . . 119.6 ?
C12 C13 C14 . . 120.37(18) ?
C12 C13 H13 . . 119.8 ?
C14 C13 H13 . . 119.8 ?
C13 C14 C15 . . 119.77(18) ?
C13 C14 H14 . . 120.1 ?
C15 C14 H14 . . 120.1 ?
C14 C15 C10 . . 121.72(19) ?
C14 C15 H15 . . 119.1 ?
C10 C15 H15 . . 119.1 ?
O5 C16 H16A . . 109.5 ?
O5 C16 H16B . . 109.5 ?
H16A C16 H16B . . 109.5 ?
O5 C16 H16C . . 109.5 ?
H16A C16 H16C . . 109.5 ?
H16B C16 H16C . . 109.5 ?

loop_
_geom_bond_atom_site_label_1
_geom_bond_atom_site_label_2
_geom_bond_site_symmetry_2
_geom_bond_distance
_geom_bond_publ_flag
O1 C7 . 1.2218(18) ?
O2 N3 . 1.2172(19) ?
O3 N3 . 1.2192(19) ?
O4 C11 . 1.349(2) ?
O4 H4 . 0.82 ?
O5 C16 . 1.410(2) ?
O5 H5 . 0.82 ?
N1 C7 . 1.3472(18) ?
N1 N2 . 1.3812(17) ?
N1 H1 . 0.893(9) ?
N2 C8 . 1.2916(19) ?
N3 C2 . 1.4705(19) ?
C1 C6 . 1.389(2) ?
C1 C2 . 1.392(2) ?
C1 C7 . 1.5083(19) ?
C2 C3 . 1.383(2) ?
C3 C4 . 1.380(2) ?
C3 H3 . 0.93 ?
C4 C5 . 1.384(2) ?
C4 H4A . 0.93 ?
C5 C6 . 1.383(2) ?
C5 H5A . 0.93 ?
C6 H6 . 0.93 ?
C8 C10 . 1.478(2) ?
C8 C9 . 1.497(2) ?
C9 H9A . 0.96 ?
C9 H9B . 0.96 ?
C9 H9C . 0.96 ?
C10 C15 . 1.401(2) ?
C10 C11 . 1.412(2) ?
C11 C12 . 1.394(2) ?
C12 C13 . 1.373(3) ?
C12 H12 . 0.93 ?
C13 C14 . 1.374(3) ?
C13 H13 . 0.93 ?
C14 C15 . 1.379(3) ?
C14 H14 . 0.93 ?
C15 H15 . 0.93 ?
C16 H16A . 0.96 ?
C16 H16B . 0.96 ?
C16 H16C . 0.96 ?

loop_
_geom_hbond_atom_site_label_D
_geom_hbond_atom_site_label_H
_geom_hbond_atom_site_label_A
_geom_hbond_site_symmetry_A
_geom_hbond_distance_DH
_geom_hbond_distance_HA
_geom_hbond_distance_DA
_geom_hbond_angle_DHA
N1 H1 O5 1_455 0.893(9) 2.080(10) 2.9563(17) 165(2)
O5 H5 O1 . 0.82 1.94 2.7451(16) 168
O4 H4 N2 . 0.82 1.85 2.5612(17) 144
